data_2236425
loop_
_publ_author_name
'Altamura, Maria'
'Fedi, Valentina'
'Nannicini, Rossano'
'Paoli, Paola'
'Rossi, Patrizia'

_publ_section_title
;
 <i>N</i>,<i>N</i>-Diethyl-2-(4-methylbenzenesulfonamido)benzamide
;
_journal_coeditor_code LD2075
_journal_issue 11
_journal_name_full 'Acta Crystallographica Section E'
_journal_page_first o3144
_journal_page_last o3145
_journal_paper_doi 10.1107/S160053681204264X
_journal_volume 68
_journal_year 2012
_chemical_formula_moiety 'C18 H22 N2 O3 S'
_chemical_formula_sum 'C18 H22 N2 O3 S'
_chemical_formula_weight 346.43
_chemical_name_systematic
;
<i>N</i>,<i>N</i>-Diethyl-2-(4-methylbenzenesulfonamido)benzamide
;
_space_group_IT_number 2
_space_group_name_Hall '-P 1'
_symmetry_cell_setting triclinic
_symmetry_space_group_name_Hall '-P 1'
_symmetry_space_group_name_H-M 'P -1'
_atom_sites_solution_hydrogens geom
_atom_sites_solution_primary direct
_atom_sites_solution_secondary difmap
_audit_creation_method SHELXL-97
_cell_angle_alpha 108.426(7)
_cell_angle_beta 97.357(6)
_cell_angle_gamma 100.245(6)
_cell_formula_units_Z 4
_cell_length_a 9.4674(6)
_cell_length_b 12.2882(9)
_cell_length_c 16.0569(12)
_cell_measurement_temperature 150
_cell_measurement_theta_max 28.6303
_cell_measurement_theta_min 4.0854
_cell_volume 1709.7(2)
_computing_cell_refinement 'CrysAlis CCD (Oxford Diffraction, 2006)'
_computing_data_collection 'CrysAlis CCD (Oxford Diffraction, 2006)'
_computing_data_reduction 'CrysAlis RED (Oxford Diffraction, 2006)'
_computing_molecular_graphics 'ORTEP-3 (Farrugia, 1997)'
_computing_publication_material
;
SHELXL97 (Sheldrick, 2008), WinGX (Farrugia, 1999) and PARST
(Nardelli, 1995)
;
_computing_structure_refinement 'SHELXL97 (Sheldrick, 2008)'
_computing_structure_solution 'SIR97 (Altomare <i>et al.</i>, 1999)'
_diffrn_ambient_temperature 150
_diffrn_detector_area_resol_mean 16.4547
_diffrn_measured_fraction_theta_full 0.993
_diffrn_measured_fraction_theta_max 0.849
_diffrn_measurement_device_type 'Oxford Diffraction Xcalibur3 CCD diffractometer'
_diffrn_measurement_method '\w scans'
_diffrn_radiation_monochromator graphite
_diffrn_radiation_source 'Enhance (Mo) X-ray Source'
_diffrn_radiation_type MoK\a
_diffrn_radiation_wavelength 0.71073
_diffrn_reflns_av_R_equivalents 0.0246
_diffrn_reflns_av_sigmaI/netI 0.0527
_diffrn_reflns_limit_h_max 11
_diffrn_reflns_limit_h_min -12
_diffrn_reflns_limit_k_max 16
_diffrn_reflns_limit_k_min -15
_diffrn_reflns_limit_l_max 21
_diffrn_reflns_limit_l_min -21
_diffrn_reflns_number 17890
_diffrn_reflns_theta_full 25.00
_diffrn_reflns_theta_max 28.70
_diffrn_reflns_theta_min 4.09
_exptl_absorpt_coefficient_mu 0.208
_exptl_absorpt_correction_T_max 1.000
_exptl_absorpt_correction_T_min 0.894
_exptl_absorpt_correction_type multi-scan
_exptl_absorpt_process_details '(<i>ABSPACK</i> in <i>CrysAlis RED</i>; Oxford Diffraction, 2006)'
_exptl_crystal_colour colourless
_exptl_crystal_density_diffrn 1.346
_exptl_crystal_density_method 'not measured'
_exptl_crystal_description parallelepiped
_exptl_crystal_F_000 736
_exptl_crystal_size_max 0.54
_exptl_crystal_size_mid 0.43
_exptl_crystal_size_min 0.38
_refine_diff_density_max 0.422
_refine_diff_density_min -0.317
_refine_ls_extinction_method none
_refine_ls_goodness_of_fit_ref 0.957
_refine_ls_hydrogen_treatment mixed
_refine_ls_matrix_type full
_refine_ls_number_parameters 441
_refine_ls_number_reflns 7512
_refine_ls_number_restraints 0
_refine_ls_restrained_S_all 0.957
_refine_ls_R_factor_all 0.0677
_refine_ls_R_factor_gt 0.0447
_refine_ls_shift/su_max 0.001
_refine_ls_shift/su_mean 0.000
_refine_ls_structure_factor_coef Fsqd
_refine_ls_weighting_details 'calc w=1/[\s^2^(Fo^2^)+(0.0677P)^2^+0.0000P] where P=(Fo^2^+2Fc^2^)/3'
_refine_ls_weighting_scheme calc
_refine_ls_wR_factor_gt 0.1079
_refine_ls_wR_factor_ref 0.1176
_reflns_number_gt 4728
_reflns_number_total 7512
_reflns_threshold_expression >2\s(I)
_cod_data_source_file ld2075.cif
_cod_data_source_block I
_cod_database_code 2236425
_cod_database_fobs_code 2236425

loop_
_symmetry_equiv_pos_as_xyz
'x, y, z'
'-x, -y, -z'

loop_
_atom_site_type_symbol
_atom_site_label
_atom_site_fract_x
_atom_site_fract_y
_atom_site_fract_z
_atom_site_U_iso_or_equiv
_atom_site_adp_type
_atom_site_calc_flag
_atom_site_refinement_flags
_atom_site_occupancy
_atom_site_symmetry_multiplicity
S S1 1.22768(5) 0.28575(4) -0.00356(3) 0.02970(14) Uani d . 1 1
O O1 1.18234(15) 0.23441(12) -0.09887(8) 0.0365(3) Uani d . 1 1
O O2 1.36507(14) 0.36978(12) 0.03457(9) 0.0365(3) Uani d . 1 1
O O3 1.03929(14) -0.01020(12) 0.08734(9) 0.0329(3) Uani d . 1 1
N N1 1.23284(17) 0.17480(15) 0.03138(10) 0.0278(4) Uani d . 1 1
H HN1 1.158(2) 0.1167(18) 0.0058(13) 0.033 Uiso d . 1 1
N N2 0.98318(16) 0.13823(13) 0.19374(10) 0.0257(4) Uani d . 1 1
C C1 1.0900(2) 0.35179(16) 0.03962(12) 0.0268(4) Uani d . 1 1
C C2 1.1191(2) 0.42734(17) 0.12797(13) 0.0311(5) Uani d . 1 1
H H2 1.2108 0.4429 0.1638 0.037 Uiso calc R 1 1
C C3 1.0114(2) 0.47931(17) 0.16265(13) 0.0331(5) Uani d . 1 1
H H3 1.0315 0.5296 0.2220 0.040 Uiso calc R 1 1
C C4 0.8731(2) 0.45770(17) 0.11021(13) 0.0308(5) Uani d . 1 1
C C5 0.8479(2) 0.38376(18) 0.02171(14) 0.0348(5) Uani d . 1 1
H H5 0.7570 0.3698 -0.0146 0.042 Uiso calc R 1 1
C C6 0.9537(2) 0.33011(18) -0.01428(13) 0.0334(5) Uani d . 1 1
H H6 0.9339 0.2802 -0.0737 0.040 Uiso calc R 1 1
C C7 1.30951(19) 0.18780(16) 0.11830(12) 0.0262(4) Uani d . 1 1
C C8 1.23673(19) 0.14737(16) 0.17723(12) 0.0257(4) Uani d . 1 1
C C9 1.3163(2) 0.15919(17) 0.26008(12) 0.0304(5) Uani d . 1 1
H H9 1.2691 0.1312 0.2991 0.037 Uiso calc R 1 1
C C10 1.4645(2) 0.21191(18) 0.28524(13) 0.0343(5) Uani d . 1 1
H H10 1.5162 0.2206 0.3411 0.041 Uiso calc R 1 1
C C11 1.5345(2) 0.25127(18) 0.22645(13) 0.0332(5) Uani d . 1 1
H H11 1.6340 0.2868 0.2431 0.040 Uiso calc R 1 1
C C12 1.4591(2) 0.23881(17) 0.14310(13) 0.0305(5) Uani d . 1 1
H H12 1.5082 0.2644 0.1037 0.037 Uiso calc R 1 1
C C13 0.7557(2) 0.51226(19) 0.14887(15) 0.0397(5) Uani d . 1 1
H H13A 0.6650 0.4798 0.1062 0.060 Uiso calc R 1 1
H H13B 0.7826 0.5960 0.1626 0.060 Uiso calc R 1 1
H H13C 0.7444 0.4959 0.2026 0.060 Uiso calc R 1 1
C C14 1.0785(2) 0.08570(17) 0.14925(12) 0.0250(4) Uani d . 1 1
C C15 0.82675(19) 0.07980(17) 0.16405(13) 0.0293(4) Uani d . 1 1
H H15A 0.7766 0.1054 0.2133 0.035 Uiso calc R 1 1
H H15B 0.8154 -0.0048 0.1472 0.035 Uiso calc R 1 1
C C16 0.7572(2) 0.10750(18) 0.08525(13) 0.0326(5) Uani d . 1 1
H H16A 0.6554 0.0680 0.0677 0.049 Uiso calc R 1 1
H H16B 0.8054 0.0810 0.0360 0.049 Uiso calc R 1 1
H H16C 0.7666 0.1911 0.1020 0.049 Uiso calc R 1 1
C C17 1.0220(2) 0.25858(16) 0.25954(12) 0.0291(4) Uani d . 1 1
H H17A 0.9527 0.3020 0.2443 0.035 Uiso calc R 1 1
H H17B 1.1183 0.2979 0.2561 0.035 Uiso calc R 1 1
C C18 1.0228(2) 0.26194(18) 0.35513(13) 0.0373(5) Uani d . 1 1
H H18A 1.0486 0.3424 0.3951 0.056 Uiso calc R 1 1
H H18B 1.0930 0.2208 0.3712 0.056 Uiso calc R 1 1
H H18C 0.9272 0.2247 0.3594 0.056 Uiso calc R 1 1
S S1' 0.36428(5) 0.62169(4) 0.38496(3) 0.02947(14) Uani d . 1 1
O O1' 0.25700(14) 0.66660(13) 0.43239(9) 0.0389(4) Uani d . 1 1
O O2' 0.34408(14) 0.49807(12) 0.34048(9) 0.0356(3) Uani d . 1 1
O O3' 0.71780(14) 0.88703(11) 0.52660(9) 0.0346(3) Uani d . 1 1
N N1' 0.51694(17) 0.66700(15) 0.46038(11) 0.0279(4) Uani d . 1 1
H HN1' 0.534(2) 0.7376(18) 0.4848(14) 0.033 Uiso d . 1 1
N N2' 0.81608(16) 0.90225(13) 0.40820(10) 0.0263(4) Uani d . 1 1
C C1' 0.39078(18) 0.69322(17) 0.30717(12) 0.0273(4) Uani d . 1 1
C C2' 0.45199(19) 0.64421(18) 0.23389(13) 0.0297(4) Uani d . 1 1
H H2' 0.4787 0.5727 0.2251 0.036 Uiso calc R 1 1
C C3' 0.4727(2) 0.70303(18) 0.17430(13) 0.0316(5) Uani d . 1 1
H H3' 0.5144 0.6706 0.1256 0.038 Uiso calc R 1 1
C C4' 0.43286(19) 0.80900(18) 0.18556(13) 0.0314(5) Uani d . 1 1
C C5' 0.3715(2) 0.85577(19) 0.25892(14) 0.0369(5) Uani d . 1 1
H H5' 0.3431 0.9265 0.2671 0.044 Uiso calc R 1 1
C C6' 0.3517(2) 0.79973(18) 0.32016(13) 0.0345(5) Uani d . 1 1
H H6' 0.3124 0.8333 0.3697 0.041 Uiso calc R 1 1
C C7' 0.64714(19) 0.63062(17) 0.43794(12) 0.0246(4) Uani d . 1 1
C C8' 0.76801(19) 0.71269(16) 0.43306(12) 0.0251(4) Uani d . 1 1
C C9' 0.8955(2) 0.67471(17) 0.41748(12) 0.0279(4) Uani d . 1 1
H H9' 0.9765 0.7277 0.4145 0.034 Uiso calc R 1 1
C C10' 0.9044(2) 0.56046(18) 0.40639(13) 0.0319(5) Uani d . 1 1
H H10' 0.9906 0.5369 0.3963 0.038 Uiso calc R 1 1
C C11' 0.7839(2) 0.48063(17) 0.41038(13) 0.0316(5) Uani d . 1 1
H H11' 0.7894 0.4033 0.4025 0.038 Uiso calc R 1 1
C C12' 0.6555(2) 0.51581(17) 0.42602(13) 0.0293(4) Uani d . 1 1
H H12' 0.5750 0.4620 0.4285 0.035 Uiso calc R 1 1
C C13' 0.4544(2) 0.8733(2) 0.12051(14) 0.0437(6) Uani d . 1 1
H H13D 0.5286 0.8482 0.0885 0.066 Uiso calc R 1 1
H H13E 0.4842 0.9567 0.1528 0.066 Uiso calc R 1 1
H H13F 0.3642 0.8559 0.0789 0.066 Uiso calc R 1 1
C C14' 0.76384(19) 0.84015(17) 0.45779(12) 0.0263(4) Uani d . 1 1
C C15' 0.8238(2) 1.02962(17) 0.44075(13) 0.0318(5) Uani d . 1 1
H H15C 0.9033 1.0690 0.4203 0.038 Uiso calc R 1 1
H H15D 0.8465 1.0589 0.5057 0.038 Uiso calc R 1 1
C C16' 0.6845(2) 1.0613(2) 0.40996(15) 0.0457(6) Uani d . 1 1
H H16D 0.6968 1.1454 0.4334 0.069 Uiso calc R 1 1
H H16E 0.6056 1.0244 0.4312 0.069 Uiso calc R 1 1
H H16F 0.6624 1.0344 0.3457 0.069 Uiso calc R 1 1
C C17' 0.8356(2) 0.85147(18) 0.31525(12) 0.0305(5) Uani d . 1 1
H H17C 0.7752 0.8800 0.2772 0.037 Uiso calc R 1 1
H H17D 0.8015 0.7664 0.2952 0.037 Uiso calc R 1 1
C C18' 0.9930(2) 0.8811(2) 0.30377(14) 0.0443(6) Uani d . 1 1
H H18D 0.9980 0.8455 0.2420 0.066 Uiso calc R 1 1
H H18E 1.0534 0.8515 0.3400 0.066 Uiso calc R 1 1
H H18F 1.0270 0.9651 0.3220 0.066 Uiso calc R 1 1

loop_
_atom_site_aniso_label
_atom_site_aniso_U_11
_atom_site_aniso_U_22
_atom_site_aniso_U_33
_atom_site_aniso_U_12
_atom_site_aniso_U_13
_atom_site_aniso_U_23
S1 0.0316(3) 0.0309(3) 0.0249(3) 0.0009(2) 0.0054(2) 0.0110(2)
O1 0.0445(8) 0.0397(9) 0.0227(7) 0.0037(7) 0.0059(6) 0.0109(7)
O2 0.0314(7) 0.0366(8) 0.0390(8) -0.0025(6) 0.0063(6) 0.0153(7)
O3 0.0342(7) 0.0305(8) 0.0278(7) 0.0052(6) 0.0064(6) 0.0029(7)
N1 0.0266(8) 0.0268(10) 0.0249(9) -0.0003(7) 0.0016(7) 0.0071(8)
N2 0.0283(8) 0.0233(9) 0.0245(8) 0.0048(7) 0.0064(7) 0.0069(7)
C1 0.0323(10) 0.0229(10) 0.0241(10) -0.0005(8) 0.0027(8) 0.0113(9)
C2 0.0320(11) 0.0308(12) 0.0274(11) 0.0020(9) -0.0003(9) 0.0111(9)
C3 0.0401(12) 0.0313(12) 0.0259(11) 0.0053(9) 0.0046(9) 0.0097(10)
C4 0.0377(11) 0.0225(11) 0.0340(12) 0.0039(9) 0.0046(9) 0.0150(10)
C5 0.0301(11) 0.0346(12) 0.0383(12) 0.0048(9) -0.0028(9) 0.0159(10)
C6 0.0372(11) 0.0312(12) 0.0268(11) 0.0021(9) -0.0005(9) 0.0090(10)
C7 0.0280(10) 0.0261(11) 0.0225(10) 0.0079(8) 0.0044(8) 0.0052(9)
C8 0.0284(10) 0.0219(10) 0.0263(10) 0.0073(8) 0.0053(8) 0.0069(9)
C9 0.0367(11) 0.0311(12) 0.0254(10) 0.0115(9) 0.0082(9) 0.0096(9)
C10 0.0358(11) 0.0357(12) 0.0276(11) 0.0132(9) -0.0023(9) 0.0063(10)
C11 0.0238(10) 0.0357(12) 0.0338(11) 0.0071(9) 0.0004(9) 0.0055(10)
C12 0.0294(10) 0.0304(11) 0.0317(11) 0.0075(9) 0.0089(9) 0.0093(10)
C13 0.0403(12) 0.0358(13) 0.0450(13) 0.0087(10) 0.0081(10) 0.0168(11)
C14 0.0305(10) 0.0246(11) 0.0216(10) 0.0052(8) 0.0050(8) 0.0108(9)
C15 0.0265(10) 0.0307(11) 0.0315(11) 0.0053(8) 0.0098(9) 0.0108(9)
C16 0.0302(10) 0.0376(12) 0.0325(11) 0.0104(9) 0.0082(9) 0.0137(10)
C17 0.0333(11) 0.0253(11) 0.0313(11) 0.0103(9) 0.0095(9) 0.0101(9)
C18 0.0493(13) 0.0328(12) 0.0299(11) 0.0142(10) 0.0081(10) 0.0086(10)
S1' 0.0235(2) 0.0323(3) 0.0314(3) 0.0011(2) 0.0062(2) 0.0119(2)
O1' 0.0278(7) 0.0482(9) 0.0444(9) 0.0060(7) 0.0164(7) 0.0190(8)
O2' 0.0335(7) 0.0288(8) 0.0369(8) -0.0040(6) 0.0007(6) 0.0093(7)
O3' 0.0431(8) 0.0284(8) 0.0290(8) 0.0027(6) 0.0121(7) 0.0067(7)
N1' 0.0286(9) 0.0247(9) 0.0289(9) 0.0024(8) 0.0072(7) 0.0090(8)
N2' 0.0269(8) 0.0237(9) 0.0255(9) -0.0003(7) 0.0012(7) 0.0096(7)
C1' 0.0190(9) 0.0322(11) 0.0278(10) 0.0023(8) 0.0008(8) 0.0100(9)
C2' 0.0238(10) 0.0305(11) 0.0316(11) 0.0048(8) 0.0037(9) 0.0082(10)
C3' 0.0273(10) 0.0388(13) 0.0276(11) 0.0041(9) 0.0049(9) 0.0119(10)
C4' 0.0240(10) 0.0355(12) 0.0316(11) -0.0006(9) -0.0020(9) 0.0144(10)
C5' 0.0406(12) 0.0336(12) 0.0381(12) 0.0125(10) 0.0042(10) 0.0138(11)
C6' 0.0345(11) 0.0387(13) 0.0312(11) 0.0134(10) 0.0085(9) 0.0100(10)
C7' 0.0242(9) 0.0288(11) 0.0199(9) 0.0034(8) 0.0026(8) 0.0095(9)
C8' 0.0266(10) 0.0249(11) 0.0200(10) -0.0006(8) 0.0006(8) 0.0079(9)
C9' 0.0262(10) 0.0291(11) 0.0264(10) 0.0008(8) 0.0035(8) 0.0105(9)
C10' 0.0272(10) 0.0349(12) 0.0312(11) 0.0062(9) 0.0034(9) 0.0097(10)
C11' 0.0366(11) 0.0260(11) 0.0304(11) 0.0069(9) 0.0023(9) 0.0090(9)
C12' 0.0298(10) 0.0268(11) 0.0299(11) -0.0005(8) 0.0024(9) 0.0133(9)
C13' 0.0447(13) 0.0475(14) 0.0386(13) 0.0027(11) 0.0016(11) 0.0216(11)
C14' 0.0241(10) 0.0251(11) 0.0256(10) 0.0005(8) 0.0008(8) 0.0076(9)
C15' 0.0361(11) 0.0240(11) 0.0303(11) -0.0016(9) 0.0020(9) 0.0092(9)
C16' 0.0511(14) 0.0364(13) 0.0467(14) 0.0125(11) 0.0002(11) 0.0128(11)
C17' 0.0304(10) 0.0321(12) 0.0246(10) -0.0013(9) 0.0012(9) 0.0102(9)
C18' 0.0385(12) 0.0611(16) 0.0281(11) 0.0002(11) 0.0080(10) 0.0141(11)

loop_
_atom_type_symbol
_atom_type_description
_atom_type_scat_dispersion_real
_atom_type_scat_dispersion_imag
_atom_type_scat_source
C C 0.0033 0.0016 'International Tables Vol C Tables 4.2.6.8 and 6.1.1.4'
H H 0.0000 0.0000 'International Tables Vol C Tables 4.2.6.8 and 6.1.1.4'
N N 0.0061 0.0033 'International Tables Vol C Tables 4.2.6.8 and 6.1.1.4'
O O 0.0106 0.0060 'International Tables Vol C Tables 4.2.6.8 and 6.1.1.4'
S S 0.1246 0.1234 'International Tables Vol C Tables 4.2.6.8 and 6.1.1.4'

loop_
_geom_angle_atom_site_label_1
_geom_angle_atom_site_label_2
_geom_angle_atom_site_label_3
_geom_angle
O1 S1 O2 119.57(8)
O1 S1 N1 105.49(8)
O2 S1 N1 107.66(8)
O1 S1 C1 108.16(9)
O2 S1 C1 107.99(9)
N1 S1 C1 107.40(8)
C7 N1 S1 123.27(13)
C7 N1 HN1 118.4(13)
S1 N1 HN1 113.0(13)
C14 N2 C17 124.10(15)
C14 N2 C15 117.84(15)
C17 N2 C15 117.24(14)
C2 C1 C6 120.03(18)
C2 C1 S1 119.44(14)
C6 C1 S1 120.52(15)
C3 C2 C1 119.89(18)
C3 C2 H2 120.1
C1 C2 H2 120.1
C2 C3 C4 121.13(18)
C2 C3 H3 119.4
C4 C3 H3 119.4
C5 C4 C3 117.83(18)
C5 C4 C13 121.32(18)
C3 C4 C13 120.85(18)
C6 C5 C4 122.02(18)
C6 C5 H5 119.0
C4 C5 H5 119.0
C5 C6 C1 119.07(18)
C5 C6 H6 120.5
C1 C6 H6 120.5
C12 C7 C8 119.84(17)
C12 C7 N1 119.24(17)
C8 C7 N1 120.90(16)
C9 C8 C7 118.94(17)
C9 C8 C14 120.59(17)
C7 C8 C14 120.36(16)
C10 C9 C8 121.10(18)
C10 C9 H9 119.4
C8 C9 H9 119.4
C11 C10 C9 119.21(19)
C11 C10 H10 120.4
C9 C10 H10 120.4
C10 C11 C12 121.06(18)
C10 C11 H11 119.5
C12 C11 H11 119.5
C11 C12 C7 119.83(18)
C11 C12 H12 120.1
C7 C12 H12 120.1
C4 C13 H13A 109.5
C4 C13 H13B 109.5
H13A C13 H13B 109.5
C4 C13 H13C 109.5
H13A C13 H13C 109.5
H13B C13 H13C 109.5
O3 C14 N2 122.48(16)
O3 C14 C8 119.72(16)
N2 C14 C8 117.80(16)
N2 C15 C16 111.74(15)
N2 C15 H15A 109.3
C16 C15 H15A 109.3
N2 C15 H15B 109.3
C16 C15 H15B 109.3
H15A C15 H15B 107.9
C15 C16 H16A 109.5
C15 C16 H16B 109.5
H16A C16 H16B 109.5
C15 C16 H16C 109.5
H16A C16 H16C 109.5
H16B C16 H16C 109.5
N2 C17 C18 113.09(16)
N2 C17 H17A 109.0
C18 C17 H17A 109.0
N2 C17 H17B 109.0
C18 C17 H17B 109.0
H17A C17 H17B 107.8
C17 C18 H18A 109.5
C17 C18 H18B 109.5
H18A C18 H18B 109.5
C17 C18 H18C 109.5
H18A C18 H18C 109.5
H18B C18 H18C 109.5
O2' S1' O1' 120.27(8)
O2' S1' N1' 107.60(8)
O1' S1' N1' 104.98(8)
O2' S1' C1' 108.68(9)
O1' S1' C1' 107.76(9)
N1' S1' C1' 106.80(8)
C7' N1' S1' 120.56(13)
C7' N1' HN1' 110.6(14)
S1' N1' HN1' 110.0(15)
C14' N2' C15' 117.36(15)
C14' N2' C17' 125.41(16)
C15' N2' C17' 115.80(15)
C6' C1' C2' 120.19(18)
C6' C1' S1' 119.29(14)
C2' C1' S1' 120.51(15)
C3' C2' C1' 119.20(19)
C3' C2' H2' 120.4
C1' C2' H2' 120.4
C2' C3' C4' 121.49(18)
C2' C3' H3' 119.3
C4' C3' H3' 119.3
C3' C4' C5' 118.20(18)
C3' C4' C13' 121.76(18)
C5' C4' C13' 120.04(19)
C6' C5' C4' 121.47(19)
C6' C5' H5' 119.3
C4' C5' H5' 119.3
C5' C6' C1' 119.44(18)
C5' C6' H6' 120.3
C1' C6' H6' 120.3
C12' C7' C8' 120.49(17)
C12' C7' N1' 118.96(16)
C8' C7' N1' 120.45(16)
C9' C8' C7' 118.05(17)
C9' C8' C14' 121.72(16)
C7' C8' C14' 119.60(16)
C10' C9' C8' 121.49(17)
C10' C9' H9' 119.3
C8' C9' H9' 119.3
C9' C10' C11' 119.66(18)
C9' C10' H10' 120.2
C11' C10' H10' 120.2
C12' C11' C10' 120.24(18)
C12' C11' H11' 119.9
C10' C11' H11' 119.9
C7' C12' C11' 120.06(17)
C7' C12' H12' 120.0
C11' C12' H12' 120.0
C4' C13' H13D 109.5
C4' C13' H13E 109.5
H13D C13' H13E 109.5
C4' C13' H13F 109.5
H13D C13' H13F 109.5
H13E C13' H13F 109.5
O3' C14' N2' 121.77(17)
O3' C14' C8' 118.54(16)
N2' C14' C8' 119.61(16)
N2' C15' C16' 113.69(16)
N2' C15' H15C 108.8
C16' C15' H15C 108.8
N2' C15' H15D 108.8
C16' C15' H15D 108.8
H15C C15' H15D 107.7
C15' C16' H16D 109.5
C15' C16' H16E 109.5
H16D C16' H16E 109.5
C15' C16' H16F 109.5
H16D C16' H16F 109.5
H16E C16' H16F 109.5
N2' C17' C18' 113.74(15)
N2' C17' H17C 108.8
C18' C17' H17C 108.8
N2' C17' H17D 108.8
C18' C17' H17D 108.8
H17C C17' H17D 107.7
C17' C18' H18D 109.5
C17' C18' H18E 109.5
H18D C18' H18E 109.5
C17' C18' H18F 109.5
H18D C18' H18F 109.5
H18E C18' H18F 109.5

loop_
_geom_bond_atom_site_label_1
_geom_bond_atom_site_label_2
_geom_bond_distance
S1 O1 1.4315(13)
S1 O2 1.4324(13)
S1 N1 1.6358(17)
S1 C1 1.758(2)
O3 C14 1.235(2)
N1 C7 1.435(2)
N1 HN1 0.86(2)
N2 C14 1.350(2)
N2 C17 1.469(2)
N2 C15 1.470(2)
C1 C2 1.388(3)
C1 C6 1.390(3)
C2 C3 1.381(3)
C2 H2 0.9300
C3 C4 1.395(3)
C3 H3 0.9300
C4 C5 1.386(3)
C4 C13 1.500(3)
C5 C6 1.384(3)
C5 H5 0.9300
C6 H6 0.9300
C7 C12 1.393(3)
C7 C8 1.400(3)
C8 C9 1.393(3)
C8 C14 1.493(2)
C9 C10 1.385(3)
C9 H9 0.9300
C10 C11 1.378(3)
C10 H10 0.9300
C11 C12 1.382(3)
C11 H11 0.9300
C12 H12 0.9300
C13 H13A 0.9600
C13 H13B 0.9600
C13 H13C 0.9600
C15 C16 1.513(3)
C15 H15A 0.9700
C15 H15B 0.9700
C16 H16A 0.9600
C16 H16B 0.9600
C16 H16C 0.9600
C17 C18 1.521(3)
C17 H17A 0.9700
C17 H17B 0.9700
C18 H18A 0.9600
C18 H18B 0.9600
C18 H18C 0.9600
S1' O2' 1.4248(14)
S1' O1' 1.4311(14)
S1' N1' 1.6446(17)
S1' C1' 1.758(2)
O3' C14' 1.246(2)
N1' C7' 1.434(2)
N1' HN1' 0.81(2)
N2' C14' 1.346(2)
N2' C15' 1.470(2)
N2' C17' 1.475(2)
C1' C6' 1.383(3)
C1' C2' 1.391(3)
C2' C3' 1.382(3)
C2' H2' 0.9300
C3' C4' 1.384(3)
C3' H3' 0.9300
C4' C5' 1.386(3)
C4' C13' 1.509(3)
C5' C6' 1.380(3)
C5' H5' 0.9300
C6' H6' 0.9300
C7' C12' 1.381(3)
C7' C8' 1.413(2)
C8' C9' 1.393(3)
C8' C14' 1.498(3)
C9' C10' 1.377(3)
C9' H9' 0.9300
C10' C11' 1.388(3)
C10' H10' 0.9300
C11' C12' 1.388(3)
C11' H11' 0.9300
C12' H12' 0.9300
C13' H13D 0.9600
C13' H13E 0.9600
C13' H13F 0.9600
C15' C16' 1.508(3)
C15' H15C 0.9700
C15' H15D 0.9700
C16' H16D 0.9600
C16' H16E 0.9600
C16' H16F 0.9600
C17' C18' 1.518(3)
C17' H17C 0.9700
C17' H17D 0.9700
C18' H18D 0.9600
C18' H18E 0.9600
C18' H18F 0.9600

loop_
_geom_hbond_atom_site_label_D
_geom_hbond_atom_site_label_H
_geom_hbond_atom_site_label_A
_geom_hbond_site_symmetry_D
_geom_hbond_site_symmetry_H
_geom_hbond_site_symmetry_A
_geom_hbond_distance_DH
_geom_hbond_distance_HA
_geom_hbond_distance_DA
_geom_hbond_angle_DHA
_geom_hbond_publ_flag
N1' HN1' O3' 1_555 1_555 1_555 0.81(2) 2.15(2) 2.809(2) 139(2) yes
N1 HN1 O3 1_555 1_555 2_755 0.86(2) 2.15(2) 2.969(2) 159(2) yes

loop_
_geom_torsion_atom_site_label_1
_geom_torsion_atom_site_label_2
_geom_torsion_atom_site_label_3
_geom_torsion_atom_site_label_4
_geom_torsion_site_symmetry_1
_geom_torsion_site_symmetry_2
_geom_torsion_site_symmetry_3
_geom_torsion_site_symmetry_4
_geom_torsion
_geom_torsion_publ_flag
C1 S1 N1 C7 1_555 1_555 1_555 1_555 -82.2(2) yes
HN1 N1 S1 O1 1_555 1_555 1_555 1_555 -44.0(10) yes
C7 N1 S1 O2 1_555 1_555 1_555 1_555 33.9(2) yes
C6 C1 S1 O1 1_555 1_555 1_555 1_555 11.7(2) yes
C1' S1' N1' C7' 1_555 1_555 1_555 1_555 -70.4(2) yes
HN1' N1' S1' O1' 1_555 1_555 1_555 1_555 -54(2) yes
C7' N1' S1' O2' 1_555 1_555 1_555 1_555 46.1(2) yes
C6' C1' S1' O1' 1_555 1_555 1_555 1_555 20.8(2) yes

loop_
_cod_related_entry_id
_cod_related_entry_database
_cod_related_entry_code
1 ChemSpider 1063637
